data_2240922
loop_
_publ_author_name
'Adizov, Shahobiddin M.'
'Saidov, Abdusalom Sh.'
'Turgunov, Kambarali K.'
'Okmanov, Rasul Ya.'
'Tashkhodjaev, Bakhodir'

_publ_section_title
;
 Crystal structure of
 2,3-dimethoxy-5,6,7,8,13,13a-hexahydro-6a,8-diazaindeno[2,1-<i>b</i>]phenanthrene
 methanol monosolvate
;
_journal_issue 8
_journal_name_full 'Acta Crystallographica Section E'
_journal_page_first o574
_journal_page_last o575
_journal_paper_doi 10.1107/S2056989015013286
_journal_volume 71
_journal_year 2015
_chemical_formula_iupac 'C21 H22 N2 O2, C1 H4 O1'
_chemical_formula_moiety 'C21 H22 N2 O2, C1 H4 O1'
_chemical_formula_sum 'C22 H26 N2 O3'
_chemical_formula_weight 366.45
_chemical_melting_point 393(2)
_chemical_name_systematic
;2,3-Dimethoxy-5,6,7,8,13,13a-hexahydro-6a,8-diazaindeno[2,1-<i>b</i>]phenanthrene methanol
monosolvate
;
_space_group_IT_number 2
_symmetry_cell_setting triclinic
_symmetry_space_group_name_Hall '-P 1'
_symmetry_space_group_name_H-M 'P -1'
_atom_sites_solution_hydrogens geom
_atom_sites_solution_primary direct
_atom_sites_solution_secondary difmap
_audit_creation_method SHELXL-97
_cell_angle_alpha 65.242(4)
_cell_angle_beta 73.956(4)
_cell_angle_gamma 75.724(4)
_cell_formula_units_Z 2
_cell_length_a 7.6080(3)
_cell_length_b 11.8061(5)
_cell_length_c 12.3327(5)
_cell_measurement_reflns_used 7310
_cell_measurement_temperature 293(2)
_cell_measurement_theta_max 75.6420
_cell_measurement_theta_min 4.0238
_cell_volume 955.81(8)
_computing_cell_refinement
;
CrysAlis PRO (Oxford Diffraction, 2009)
;
_computing_data_collection
;
CrysAlis PRO (Oxford Diffraction, 2009)
;
_computing_data_reduction
;
CrysAlis PRO (Oxford Diffraction, 2009)
;
_computing_molecular_graphics
;
XP in SHELXTL (Sheldrick, 2008)
;
_computing_publication_material
;
publCIF (Westrip, 2010)
;
_computing_structure_refinement
;
SHELXL97 (Sheldrick, 2008)
;
_computing_structure_solution
;
SHELXS97 (Sheldrick, 2008)
;
_diffrn_ambient_temperature 293(2)
_diffrn_detector_area_resol_mean 10.2576
_diffrn_measured_fraction_theta_full 0.985
_diffrn_measured_fraction_theta_max 0.985
_diffrn_measurement_device_type 'Oxford Diffraction Xcalibur Ruby'
_diffrn_measurement_method '\w scans'
_diffrn_radiation_monochromator graphite
_diffrn_radiation_source 'Enhance (Cu) X-ray Source'
_diffrn_radiation_type CuK\a
_diffrn_radiation_wavelength 1.54184
_diffrn_reflns_av_R_equivalents 0.0459
_diffrn_reflns_av_sigmaI/netI 0.0260
_diffrn_reflns_limit_h_max 8
_diffrn_reflns_limit_h_min -9
_diffrn_reflns_limit_k_max 14
_diffrn_reflns_limit_k_min -14
_diffrn_reflns_limit_l_max 15
_diffrn_reflns_limit_l_min -15
_diffrn_reflns_number 19864
_diffrn_reflns_theta_full 75.84
_diffrn_reflns_theta_max 75.84
_diffrn_reflns_theta_min 4.03
_exptl_absorpt_coefficient_mu 0.681
_exptl_absorpt_correction_T_max 1.00000
_exptl_absorpt_correction_T_min 0.84279
_exptl_absorpt_correction_type multi-scan
_exptl_absorpt_process_details
;
(<i>CrysAlis PRO</i>; Oxford Diffraction, 2009)
;
_exptl_crystal_colour Orange
_exptl_crystal_density_diffrn 1.273
_exptl_crystal_density_method 'not measured'
_exptl_crystal_description prism
_exptl_crystal_F_000 392
_exptl_crystal_size_max 0.42
_exptl_crystal_size_mid 0.25
_exptl_crystal_size_min 0.12
_refine_diff_density_max 0.171
_refine_diff_density_min -0.166
_refine_ls_extinction_coef 0.0025(6)
_refine_ls_extinction_expression Fc^*^=kFc[1+0.001xFc^2^\l^3^/sin(2\q)]^-1/4^
_refine_ls_extinction_method
;
SHELXL97 (Sheldrick, 2008)
;
_refine_ls_goodness_of_fit_ref 1.039
_refine_ls_hydrogen_treatment mixed
_refine_ls_matrix_type full
_refine_ls_number_parameters 256
_refine_ls_number_reflns 3936
_refine_ls_number_restraints 0
_refine_ls_restrained_S_all 1.039
_refine_ls_R_factor_all 0.0576
_refine_ls_R_factor_gt 0.0400
_refine_ls_shift/su_max 0.002
_refine_ls_shift/su_mean 0.000
_refine_ls_structure_factor_coef Fsqd
_refine_ls_weighting_details 'calc w=1/[\s^2^(Fo^2^)+(0.0690P)^2^+0.0547P] where P=(Fo^2^+2Fc^2^)/3'
_refine_ls_weighting_scheme calc
_refine_ls_wR_factor_gt 0.1107
_refine_ls_wR_factor_ref 0.1204
_reflns_number_gt 2889
_reflns_number_total 3936
_reflns_threshold_expression I>2sigma(I)
_cod_data_source_file wm5184sup1.cif
_cod_data_source_block I
_cod_original_cell_volume 955.81(7)
_cod_database_code 2240922

loop_
_symmetry_equiv_pos_as_xyz
'x, y, z'
'-x, -y, -z'

loop_
_atom_site_type_symbol
_atom_site_label
_atom_site_fract_x
_atom_site_fract_y
_atom_site_fract_z
_atom_site_U_iso_or_equiv
_atom_site_adp_type
_atom_site_calc_flag
_atom_site_refinement_flags
_atom_site_occupancy
_atom_site_symmetry_multiplicity
O O1 0.58933(14) 0.05796(10) 1.11979(9) 0.0544(3) Uani d . 1 1
O O2 0.27998(15) 0.08093(10) 1.27098(9) 0.0582(3) Uani d . 1 1
O O3 0.10908(17) 0.72865(11) 0.27339(11) 0.0653(3) Uani d . 1 1
N N1 0.30388(18) 0.48439(12) 0.39691(11) 0.0499(3) Uani d . 1 1
N N4 0.13746(15) 0.41753(10) 0.72574(10) 0.0430(3) Uani d . 1 1
C C2 0.2862(2) 0.43976(13) 0.52151(13) 0.0457(3) Uani d . 1 1
C C3 0.1738(2) 0.50958(13) 0.59986(12) 0.0462(3) Uani d . 1 1
H H3A 0.2404 0.5723 0.5951 0.055 Uiso calc R 1 1
H H3B 0.0581 0.5523 0.5730 0.055 Uiso calc R 1 1
C C5 0.31440(18) 0.34322(13) 0.76212(12) 0.0437(3) Uani d . 1 1
H H5A 0.4035 0.4020 0.7338 0.052 Uiso calc R 1 1
C C6 0.3879(2) 0.25152(14) 0.69509(13) 0.0497(3) Uani d . 1 1
H H6A 0.5147 0.2147 0.7036 0.060 Uiso calc R 1 1
H H6B 0.3139 0.1838 0.7305 0.060 Uiso calc R 1 1
C C7 0.37932(19) 0.32112(14) 0.56320(13) 0.0464(3) Uani d . 1 1
C C8 0.45916(19) 0.28619(14) 0.45984(13) 0.0475(3) Uani d . 1 1
C C9 0.5643(2) 0.17724(16) 0.44332(16) 0.0590(4) Uani d . 1 1
H H9A 0.5961 0.1063 0.5097 0.071 Uiso calc R 1 1
C C10 0.6200(2) 0.17645(19) 0.32772(17) 0.0669(5) Uani d . 1 1
H H10A 0.6895 0.1042 0.3163 0.080 Uiso calc R 1 1
C C11 0.5741(2) 0.28218(19) 0.22718(16) 0.0654(5) Uani d . 1 1
H H11A 0.6147 0.2792 0.1499 0.078 Uiso calc R 1 1
C C12 0.4700(2) 0.39083(17) 0.23980(14) 0.0578(4) Uani d . 1 1
H H12A 0.4405 0.4612 0.1724 0.069 Uiso calc R 1 1
C C13 0.4104(2) 0.39180(15) 0.35692(13) 0.0493(3) Uani d . 1 1
C C14 0.0333(2) 0.48294(13) 0.80799(13) 0.0485(3) Uani d . 1 1
H H14A -0.0728 0.5392 0.7760 0.058 Uiso calc R 1 1
H H14B 0.1113 0.5329 0.8141 0.058 Uiso calc R 1 1
C C15 -0.0305(2) 0.38641(14) 0.93244(13) 0.0502(4) Uani d . 1 1
H H15A -0.0932 0.4286 0.9884 0.060 Uiso calc R 1 1
H H15B -0.1174 0.3418 0.9273 0.060 Uiso calc R 1 1
C C16 0.29541(19) 0.27694(13) 0.89861(12) 0.0438(3) Uani d . 1 1
C C17 0.13271(19) 0.29376(13) 0.97944(13) 0.0455(3) Uani d . 1 1
C C18 0.1258(2) 0.22773(14) 1.10490(13) 0.0493(3) Uani d . 1 1
H H18A 0.0162 0.2376 1.1590 0.059 Uiso calc R 1 1
C C19 0.2769(2) 0.14886(13) 1.14984(13) 0.0473(3) Uani d . 1 1
C C20 0.44399(19) 0.13467(13) 1.06780(13) 0.0452(3) Uani d . 1 1
C C21 0.45059(19) 0.19815(13) 0.94490(13) 0.0456(3) Uani d . 1 1
H H21A 0.5607 0.1887 0.8909 0.055 Uiso calc R 1 1
C C22 0.7633(2) 0.04838(16) 1.04086(15) 0.0574(4) Uani d . 1 1
H H22A 0.8558 -0.0020 1.0883 0.086 Uiso calc R 1 1
H H22B 0.7961 0.1311 0.9928 0.086 Uiso calc R 1 1
H H22C 0.7555 0.0096 0.9881 0.086 Uiso calc R 1 1
C C23 0.1439(3) 0.12453(19) 1.35495(15) 0.0724(5) Uani d . 1 1
H H23A 0.1714 0.0793 1.4350 0.109 Uiso calc R 1 1
H H23B 0.0246 0.1109 1.3549 0.109 Uiso calc R 1 1
H H23C 0.1433 0.2130 1.3319 0.109 Uiso calc R 1 1
C C24 0.0459(3) 0.81552(19) 0.3320(2) 0.0782(5) Uani d . 1 1
H H24A -0.0599 0.7900 0.3951 0.117 Uiso calc R 1 1
H H24B 0.0122 0.8979 0.2737 0.117 Uiso calc R 1 1
H H24C 0.1425 0.8178 0.3670 0.117 Uiso calc R 1 1
H H1A 0.254(2) 0.5621(17) 0.3504(15) 0.060(5) Uiso d . 1 1
H H3 0.014(3) 0.694(2) 0.2747(18) 0.085(6) Uiso d . 1 1

loop_
_atom_site_aniso_label
_atom_site_aniso_U_11
_atom_site_aniso_U_22
_atom_site_aniso_U_33
_atom_site_aniso_U_12
_atom_site_aniso_U_13
_atom_site_aniso_U_23
O1 0.0513(6) 0.0577(6) 0.0479(6) 0.0017(5) -0.0120(4) -0.0179(5)
O2 0.0644(7) 0.0589(6) 0.0423(6) -0.0024(5) -0.0066(5) -0.0166(5)
O3 0.0602(7) 0.0617(7) 0.0753(8) -0.0148(6) -0.0117(6) -0.0251(6)
N1 0.0513(7) 0.0490(7) 0.0448(7) -0.0092(6) -0.0086(5) -0.0129(6)
N4 0.0425(6) 0.0410(6) 0.0441(6) -0.0033(5) -0.0078(5) -0.0168(5)
C2 0.0443(8) 0.0471(7) 0.0443(7) -0.0111(6) -0.0063(6) -0.0151(6)
C3 0.0470(8) 0.0412(7) 0.0476(8) -0.0066(6) -0.0094(6) -0.0141(6)
C5 0.0382(7) 0.0464(7) 0.0456(7) -0.0057(6) -0.0070(6) -0.0176(6)
C6 0.0483(8) 0.0512(8) 0.0455(8) 0.0031(6) -0.0102(6) -0.0195(6)
C7 0.0430(8) 0.0499(8) 0.0452(7) -0.0058(6) -0.0068(6) -0.0186(6)
C8 0.0409(8) 0.0554(8) 0.0490(8) -0.0098(6) -0.0074(6) -0.0217(7)
C9 0.0531(9) 0.0632(10) 0.0638(10) 0.0000(7) -0.0114(7) -0.0318(8)
C10 0.0594(10) 0.0801(12) 0.0719(12) -0.0031(9) -0.0079(8) -0.0462(10)
C11 0.0586(10) 0.0928(13) 0.0580(10) -0.0202(9) -0.0002(8) -0.0432(10)
C12 0.0548(9) 0.0743(11) 0.0481(8) -0.0198(8) -0.0061(7) -0.0238(8)
C13 0.0419(8) 0.0588(9) 0.0501(8) -0.0149(6) -0.0055(6) -0.0215(7)
C14 0.0467(8) 0.0461(8) 0.0540(8) -0.0009(6) -0.0090(6) -0.0240(7)
C15 0.0432(8) 0.0561(8) 0.0513(8) -0.0028(6) -0.0048(6) -0.0256(7)
C16 0.0422(7) 0.0452(7) 0.0456(7) -0.0079(6) -0.0063(6) -0.0194(6)
C17 0.0432(8) 0.0470(7) 0.0478(8) -0.0071(6) -0.0067(6) -0.0206(6)
C18 0.0466(8) 0.0526(8) 0.0470(8) -0.0082(6) -0.0010(6) -0.0219(7)
C19 0.0534(9) 0.0460(7) 0.0428(7) -0.0087(6) -0.0073(6) -0.0178(6)
C20 0.0466(8) 0.0438(7) 0.0481(8) -0.0045(6) -0.0115(6) -0.0201(6)
C21 0.0408(7) 0.0507(8) 0.0457(8) -0.0056(6) -0.0054(6) -0.0212(6)
C22 0.0457(8) 0.0602(9) 0.0602(9) -0.0036(7) -0.0108(7) -0.0192(8)
C23 0.0702(12) 0.0829(12) 0.0440(9) 0.0036(9) -0.0024(8) -0.0185(9)
C24 0.0810(13) 0.0703(12) 0.0934(14) -0.0119(10) -0.0234(11) -0.0362(11)

loop_
_atom_type_symbol
_atom_type_description
_atom_type_scat_dispersion_real
_atom_type_scat_dispersion_imag
_atom_type_scat_source
C C 0.0181 0.0091 'International Tables Vol C Tables 4.2.6.8 and 6.1.1.4'
H H 0.0000 0.0000 'International Tables Vol C Tables 4.2.6.8 and 6.1.1.4'
N N 0.0311 0.0180 'International Tables Vol C Tables 4.2.6.8 and 6.1.1.4'
O O 0.0492 0.0322 'International Tables Vol C Tables 4.2.6.8 and 6.1.1.4'

loop_
_geom_angle_atom_site_label_1
_geom_angle_atom_site_label_2
_geom_angle_atom_site_label_3
_geom_angle
C20 O1 C22 117.34(11)
C19 O2 C23 116.67(12)
C24 O3 H3 111.0(13)
C13 N1 C2 108.22(13)
C13 N1 H1A 126.7(11)
C2 N1 H1A 125.0(11)
C14 N4 C3 109.92(10)
C14 N4 C5 111.77(11)
C3 N4 C5 109.95(10)
C7 C2 N1 110.50(13)
C7 C2 C3 124.68(13)
N1 C2 C3 124.76(13)
N4 C3 C2 107.82(11)
N4 C3 H3A 110.1
C2 C3 H3A 110.1
N4 C3 H3B 110.1
C2 C3 H3B 110.1
H3A C3 H3B 108.5
N4 C5 C16 112.57(11)
N4 C5 C6 108.21(11)
C16 C5 C6 112.62(11)
N4 C5 H5A 107.7
C16 C5 H5A 107.7
C6 C5 H5A 107.7
C7 C6 C5 109.45(12)
C7 C6 H6A 109.8
C5 C6 H6A 109.8
C7 C6 H6B 109.8
C5 C6 H6B 109.8
H6A C6 H6B 108.2
C2 C7 C8 106.95(13)
C2 C7 C6 121.66(13)
C8 C7 C6 131.38(13)
C9 C8 C13 118.97(14)
C9 C8 C7 134.61(15)
C13 C8 C7 106.42(13)
C10 C9 C8 119.10(17)
C10 C9 H9A 120.5
C8 C9 H9A 120.5
C9 C10 C11 121.15(17)
C9 C10 H10A 119.4
C11 C10 H10A 119.4
C12 C11 C10 121.47(16)
C12 C11 H11A 119.3
C10 C11 H11A 119.3
C11 C12 C13 117.78(16)
C11 C12 H12A 121.1
C13 C12 H12A 121.1
N1 C13 C12 130.61(15)
N1 C13 C8 107.89(13)
C12 C13 C8 121.50(15)
N4 C14 C15 109.21(11)
N4 C14 H14A 109.8
C15 C14 H14A 109.8
N4 C14 H14B 109.8
C15 C14 H14B 109.8
H14A C14 H14B 108.3
C17 C15 C14 110.14(12)
C17 C15 H15A 109.6
C14 C15 H15A 109.6
C17 C15 H15B 109.6
C14 C15 H15B 109.6
H15A C15 H15B 108.1
C17 C16 C21 119.03(13)
C17 C16 C5 122.61(13)
C21 C16 C5 118.33(12)
C16 C17 C18 119.08(13)
C16 C17 C15 120.00(13)
C18 C17 C15 120.86(12)
C19 C18 C17 121.73(13)
C19 C18 H18A 119.1
C17 C18 H18A 119.1
O2 C19 C18 124.92(13)
O2 C19 C20 115.89(13)
C18 C19 C20 119.19(13)
O1 C20 C21 125.15(13)
O1 C20 C19 115.63(12)
C21 C20 C19 119.21(13)
C20 C21 C16 121.71(13)
C20 C21 H21A 119.1
C16 C21 H21A 119.1
O1 C22 H22A 109.5
O1 C22 H22B 109.5
H22A C22 H22B 109.5
O1 C22 H22C 109.5
H22A C22 H22C 109.5
H22B C22 H22C 109.5
O2 C23 H23A 109.5
O2 C23 H23B 109.5
H23A C23 H23B 109.5
O2 C23 H23C 109.5
H23A C23 H23C 109.5
H23B C23 H23C 109.5
O3 C24 H24A 109.5
O3 C24 H24B 109.5
H24A C24 H24B 109.5
O3 C24 H24C 109.5
H24A C24 H24C 109.5
H24B C24 H24C 109.5

loop_
_geom_bond_atom_site_label_1
_geom_bond_atom_site_label_2
_geom_bond_distance
O1 C20 1.3658(17)
O1 C22 1.4207(18)
O2 C19 1.3720(17)
O2 C23 1.4143(19)
O3 C24 1.411(2)
O3 H3 0.91(2)
N1 C13 1.3743(19)
N1 C2 1.3782(18)
N1 H1A 0.907(18)
N4 C14 1.4706(17)
N4 C3 1.4716(17)
N4 C5 1.4849(17)
C2 C7 1.355(2)
C2 C3 1.4856(19)
C3 H3A 0.9700
C3 H3B 0.9700
C5 C16 1.5115(19)
C5 C6 1.5374(19)
C5 H5A 0.9800
C6 C7 1.4959(19)
C6 H6A 0.9700
C6 H6B 0.9700
C7 C8 1.433(2)
C8 C9 1.399(2)
C8 C13 1.418(2)
C9 C10 1.374(2)
C9 H9A 0.9300
C10 C11 1.395(3)
C10 H10A 0.9300
C11 C12 1.376(2)
C11 H11A 0.9300
C12 C13 1.393(2)
C12 H12A 0.9300
C14 C15 1.512(2)
C14 H14A 0.9700
C14 H14B 0.9700
C15 C17 1.507(2)
C15 H15A 0.9700
C15 H15B 0.9700
C16 C17 1.3885(19)
C16 C21 1.4040(19)
C17 C18 1.403(2)
C18 C19 1.373(2)
C18 H18A 0.9300
C19 C20 1.412(2)
C20 C21 1.3735(19)
C21 H21A 0.9300
C22 H22A 0.9600
C22 H22B 0.9600
C22 H22C 0.9600
C23 H23A 0.9600
C23 H23B 0.9600
C23 H23C 0.9600
C24 H24A 0.9600
C24 H24B 0.9600
C24 H24C 0.9600

loop_
_geom_hbond_atom_site_label_D
_geom_hbond_atom_site_label_H
_geom_hbond_atom_site_label_A
_geom_hbond_site_symmetry_A
_geom_hbond_distance_DH
_geom_hbond_distance_HA
_geom_hbond_distance_DA
_geom_hbond_angle_DHA
_geom_hbond_publ_flag
N1 H1A O3 1_555 0.907(19) 1.982(19) 2.880(2) 170.1(16) y
O3 H3 N4 2_566 0.91(2) 1.95(2) 2.840(2) 165(2) y

loop_
_geom_torsion_atom_site_label_1
_geom_torsion_atom_site_label_2
_geom_torsion_atom_site_label_3
_geom_torsion_atom_site_label_4
_geom_torsion
C13 N1 C2 C7 0.40(16)
C13 N1 C2 C3 -177.03(13)
C14 N4 C3 C2 177.49(12)
C5 N4 C3 C2 54.04(14)
C7 C2 C3 N4 -16.43(19)
N1 C2 C3 N4 160.63(13)
C14 N4 C5 C16 39.91(15)
C3 N4 C5 C16 162.27(11)
C14 N4 C5 C6 165.02(11)
C3 N4 C5 C6 -72.62(13)
N4 C5 C6 C7 47.51(15)
C16 C5 C6 C7 172.59(11)
N1 C2 C7 C8 -1.06(17)
C3 C2 C7 C8 176.37(13)
N1 C2 C7 C6 178.11(13)
C3 C2 C7 C6 -4.5(2)
C5 C6 C7 C2 -11.52(19)
C5 C6 C7 C8 167.41(14)
C2 C7 C8 C9 -177.88(16)
C6 C7 C8 C9 3.1(3)
C2 C7 C8 C13 1.28(16)
C6 C7 C8 C13 -177.76(14)
C13 C8 C9 C10 1.1(2)
C7 C8 C9 C10 -179.79(16)
C8 C9 C10 C11 0.2(3)
C9 C10 C11 C12 -0.6(3)
C10 C11 C12 C13 -0.4(2)
C2 N1 C13 C12 -179.03(15)
C2 N1 C13 C8 0.44(16)
C11 C12 C13 N1 -178.76(15)
C11 C12 C13 C8 1.8(2)
C9 C8 C13 N1 178.27(13)
C7 C8 C13 N1 -1.05(16)
C9 C8 C13 C12 -2.2(2)
C7 C8 C13 C12 178.47(13)
C3 N4 C14 C15 170.60(11)
C5 N4 C14 C15 -67.03(15)
N4 C14 C15 C17 56.04(16)
N4 C5 C16 C17 -5.02(19)
C6 C5 C16 C17 -127.70(15)
N4 C5 C16 C21 176.81(12)
C6 C5 C16 C21 54.14(17)
C21 C16 C17 C18 -2.5(2)
C5 C16 C17 C18 179.38(13)
C21 C16 C17 C15 174.74(13)
C5 C16 C17 C15 -3.4(2)
C14 C15 C17 C16 -21.95(19)
C14 C15 C17 C18 155.21(13)
C16 C17 C18 C19 1.3(2)
C15 C17 C18 C19 -175.89(14)
C23 O2 C19 C18 -21.5(2)
C23 O2 C19 C20 158.32(15)
C17 C18 C19 O2 -179.63(13)
C17 C18 C19 C20 0.6(2)
C22 O1 C20 C21 3.5(2)
C22 O1 C20 C19 -175.59(13)
O2 C19 C20 O1 -1.91(19)
C18 C19 C20 O1 177.89(12)
O2 C19 C20 C21 178.95(12)
C18 C19 C20 C21 -1.3(2)
O1 C20 C21 C16 -179.02(13)
C19 C20 C21 C16 0.0(2)
C17 C16 C21 C20 1.8(2)
C5 C16 C21 C20 -179.92(13)

_cod_database_fobs_code 2240922
